data_1516917
loop_
_publ_author_name
'Limin Zhang'
'Naiqian Yu'
'Kaihong Zhang'
'Ruishuo Qiu'
'Yixuan Zhao'
'Wencong Rong'
'Hong Deng'

_publ_section_title
;
 Syntheses, structure, and properties of a series of three-dimensional
 lanthanide-based hybrid frameworks
;
_journal_name_full
;
Inorganica Chimica Acta
;
_journal_page_first 67
_journal_page_last 73
_journal_volume 400
_journal_year 2013
_chemical_formula_moiety 'C12 H15 N3 Nd2 O12, 2(H2 O)'
_chemical_formula_sum 'C12 H19 N3 Nd2 O14'
_chemical_formula_weight 717.78
_space_group_IT_number 88
_symmetry_cell_setting tetragonal
_symmetry_space_group_name_Hall '-I 4ad'
_symmetry_space_group_name_H-M 'I 41/a :2'
_atom_sites_solution_hydrogens geom
_atom_sites_solution_primary direct
_atom_sites_solution_secondary difmap
_cell_angle_alpha 90.00
_cell_angle_beta 90.00
_cell_angle_gamma 90.00
_cell_formula_units_Z 16
_cell_length_a 26.2339(16)
_cell_length_b 26.2339(16)
_cell_length_c 12.0733(14)
_cell_measurement_temperature 296(2)
_cell_volume 8309.1(12)
_computing_cell_refinement 'Apex2 (Bruker, 2005)'
_computing_data_collection 'Apex2 (Bruker, 2005)'
_computing_data_reduction 'Apex2 (Bruker, 2005)'
_computing_molecular_graphics 'SHELXTL 6.12'
_computing_publication_material 'SHELXTL 6.12'
_computing_structure_refinement 'SHELXTL 6.12'
_computing_structure_solution 'SHELXTL 6.12 (Bruker, 2000-2003)'
_diffrn_ambient_temperature 296(2)
_diffrn_measured_fraction_theta_full 0.999
_diffrn_measured_fraction_theta_max 0.999
_diffrn_measurement_device_type 'Bruker AXS SMART APEX CCD diffractometer'
_diffrn_measurement_method '\w scans'
_diffrn_radiation_monochromator graphite
_diffrn_radiation_source 'fine-focus sealed tube'
_diffrn_radiation_type MoK\a
_diffrn_radiation_wavelength 0.71073
_diffrn_reflns_av_R_equivalents 0.0416
_diffrn_reflns_av_sigmaI/netI 0.0296
_diffrn_reflns_limit_h_max 31
_diffrn_reflns_limit_h_min -26
_diffrn_reflns_limit_k_max 31
_diffrn_reflns_limit_k_min -30
_diffrn_reflns_limit_l_max 14
_diffrn_reflns_limit_l_min -14
_diffrn_reflns_number 21186
_diffrn_reflns_theta_full 25.39
_diffrn_reflns_theta_max 25.39
_diffrn_reflns_theta_min 1.55
_diffrn_standards_number 0
_exptl_absorpt_coefficient_mu 5.019
_exptl_absorpt_correction_T_max 0.860
_exptl_absorpt_correction_T_min 0.704
_exptl_absorpt_correction_type multi-scan
_exptl_absorpt_process_details 'Apex2 (Bruker, 2005)'
_exptl_crystal_colour light-violet
_exptl_crystal_density_diffrn 2.295
_exptl_crystal_density_method 'not measured'
_exptl_crystal_description block
_exptl_crystal_F_000 5504.0
_exptl_crystal_size_max 0.08
_exptl_crystal_size_mid 0.06
_exptl_crystal_size_min 0.03
_refine_diff_density_max 0.814
_refine_diff_density_min -0.839
_refine_diff_density_rms 0.146
_refine_ls_extinction_method none
_refine_ls_goodness_of_fit_ref 1.086
_refine_ls_hydrogen_treatment constr
_refine_ls_matrix_type full
_refine_ls_number_parameters 274
_refine_ls_number_reflns 3832
_refine_ls_number_restraints 0
_refine_ls_restrained_S_all 1.086
_refine_ls_R_factor_all 0.0343
_refine_ls_R_factor_gt 0.0288
_refine_ls_shift/su_max 0.001
_refine_ls_shift/su_mean 0.000
_refine_ls_structure_factor_coef Fsqd
_refine_ls_weighting_details 'calc w=1/[\s^2^(Fo^2^)+(0.0329P)^2^+38.4219P] where P=(Fo^2^+2Fc^2^)/3'
_refine_ls_weighting_scheme calc
_refine_ls_wR_factor_gt 0.0676
_refine_ls_wR_factor_ref 0.0701
_reflns_number_gt 3418
_reflns_number_total 3829
_reflns_threshold_expression >2sigma(I)
_cod_data_source_file ICA-2013-400-67-73-1.cif
_cod_data_source_block 1
_cod_original_cell_volume 8309.1(14)
_cod_original_sg_symbol_H-M 'I 41/a'
_cod_original_formula_sum 'C12 H19 N3 Nd2 O14 '
_cod_database_code 1516917

loop_
_symmetry_equiv_pos_as_xyz
'x, y, z'
'-x+1/2, -y, z+1/2'
'-y+3/4, x+1/4, z+1/4'
'y+3/4, -x+3/4, z+3/4'
'x+1/2, y+1/2, z+1/2'
'-x+1, -y+1/2, z+1'
'-y+5/4, x+3/4, z+3/4'
'y+5/4, -x+5/4, z+5/4'
'-x, -y, -z'
'x-1/2, y, -z-1/2'
'y-3/4, -x-1/4, -z-1/4'
'-y-3/4, x-3/4, -z-3/4'
'-x+1/2, -y+1/2, -z+1/2'
'x, y+1/2, -z'
'y-1/4, -x+1/4, -z+1/4'
'-y-1/4, x-1/4, -z-1/4'

loop_
_atom_site_label
_atom_site_type_symbol
_atom_site_fract_x
_atom_site_fract_y
_atom_site_fract_z
_atom_site_U_iso_or_equiv
_atom_site_adp_type
_atom_site_occupancy
_atom_site_symmetry_multiplicity
_atom_site_calc_flag
_atom_site_refinement_flags
C1 C 0.68136(18) 0.20315(18) 0.0922(4) 0.0185(10) Uani 1 1 d .
C2 C 0.6509(2) 0.1845(2) -0.0059(4) 0.0248(12) Uani 1 1 d .
H2A H 0.6164 0.1767 0.0177 0.030 Uiso 1 1 calc R
H2B H 0.6490 0.2113 -0.0612 0.030 Uiso 1 1 calc R
C3 C 0.7103(2) 0.1499(2) -0.1446(5) 0.0298(13) Uani 1 1 d .
H3A H 0.7298 0.1799 -0.1247 0.036 Uiso 1 1 calc R
H3B H 0.6916 0.1574 -0.2119 0.036 Uiso 1 1 calc R
C4 C 0.74648(19) 0.10591(19) -0.1660(4) 0.0210(11) Uani 1 1 d .
C5 C 0.84546(19) 0.13249(18) 0.0307(4) 0.0215(11) Uani 1 1 d .
C6 C 0.8916(2) 0.1625(3) 0.0704(6) 0.0448(17) Uani 1 1 d .
H6A H 0.9164 0.1386 0.0999 0.054 Uiso 1 1 calc R
H6B H 0.9070 0.1791 0.0070 0.054 Uiso 1 1 calc R
C7 C 0.9203(2) 0.2035(3) 0.2417(6) 0.050(2) Uani 1 1 d .
H7A H 0.9222 0.2379 0.2710 0.060 Uiso 1 1 calc R
H7B H 0.9532 0.1951 0.2098 0.060 Uiso 1 1 calc R
C8 C 0.9086(3) 0.1670(4) 0.3343(8) 0.068(2) Uani 1 1 d .
C9 C 0.74913(18) 0.07734(18) 0.3677(4) 0.0204(11) Uani 1 1 d .
C10 C 0.7756(2) 0.1004(2) 0.4663(5) 0.0331(14) Uani 1 1 d .
H10A H 0.7587 0.0893 0.5335 0.040 Uiso 1 1 calc R
H10B H 0.8106 0.0883 0.4688 0.040 Uiso 1 1 calc R
C11 C 0.7311(3) 0.1797(3) 0.5124(5) 0.0466(17) Uani 1 1 d .
H11A H 0.7391 0.1879 0.5888 0.056 Uiso 1 1 calc R
H11B H 0.7035 0.1551 0.5129 0.056 Uiso 1 1 calc R
C12 C 0.7131(2) 0.2274(2) 0.4547(5) 0.0337(14) Uani 1 1 d .
N1 N 0.67425(15) 0.13835(15) -0.0558(3) 0.0203(9) Uani 1 1 d .
H2 H 0.6485 0.1199 -0.0865 0.024 Uiso 1 1 calc R
N2 N 0.88116(17) 0.20133(19) 0.1554(4) 0.0347(12) Uani 1 1 d .
H1 H 0.8801 0.2323 0.1214 0.042 Uiso 1 1 calc R
N3 N 0.77545(18) 0.15641(16) 0.4616(4) 0.0274(10) Uani 1 1 d .
H3 H 0.8028 0.1669 0.5021 0.033 Uiso 1 1 calc R
Nd1 Nd 0.717479(9) 0.080480(9) 0.09318(2) 0.01515(9) Uani 1 1 d .
Nd2 Nd 0.792648(10) 0.186813(9) 0.25562(2) 0.01795(9) Uani 1 1 d .
O1 O 0.71630(13) 0.17501(12) 0.1299(3) 0.0209(8) Uani 1 1 d .
O2 O 0.66950(14) 0.24578(13) 0.1312(3) 0.0270(8) Uani 1 1 d .
O3 O 0.74846(12) 0.07083(12) -0.0921(3) 0.0199(7) Uani 1 1 d .
O4 O 0.77404(15) 0.10453(15) -0.2484(3) 0.0322(9) Uani 1 1 d .
O5 O 0.80689(13) 0.12947(13) 0.0939(3) 0.0255(8) Uani 1 1 d .
O6 O 0.85047(14) 0.11069(13) -0.0601(3) 0.0279(9) Uani 1 1 d .
O7 O 0.86724(18) 0.14339(17) 0.3305(4) 0.0469(12) Uani 1 1 d .
O8 O 0.9395(3) 0.1665(4) 0.4156(6) 0.127(3) Uani 1 1 d .
O9 O 0.74814(14) 0.10431(13) 0.2795(3) 0.0238(8) Uani 1 1 d .
O10 O 0.73134(14) 0.03368(13) 0.3736(3) 0.0265(8) Uani 1 1 d .
O11 O 0.72207(13) 0.23153(13) 0.3498(3) 0.0237(8) Uani 1 1 d .
O12 O 0.69001(15) 0.25999(13) 0.5076(3) 0.087(2) Uani 1 1 d .
O1W O 0.65580(15) 0.25924(13) 0.7269(3) 0.190(6) Uani 1 1 d R
H1WA H 0.6682 0.2612 0.6648 0.285 Uiso 1 1 d R
H1WB H 0.6275 0.2462 0.7209 0.285 Uiso 1 1 d R
O2W O 0.86424(15) 0.17742(13) 0.6004(3) 0.0601(14) Uani 1 1 d R
H2WA H 0.8563 0.1991 0.6464 0.090 Uiso 1 1 d R
H2WB H 0.8836 0.1895 0.5540 0.090 Uiso 1 1 d R

loop_
_atom_site_aniso_label
_atom_site_aniso_U_11
_atom_site_aniso_U_22
_atom_site_aniso_U_33
_atom_site_aniso_U_23
_atom_site_aniso_U_13
_atom_site_aniso_U_12
C1 0.020(3) 0.017(2) 0.018(3) -0.003(2) 0.005(2) -0.002(2)
C2 0.024(3) 0.026(3) 0.025(3) -0.003(2) -0.005(2) 0.007(2)
C3 0.034(3) 0.028(3) 0.027(3) 0.007(2) 0.007(2) 0.010(2)
C4 0.020(3) 0.025(3) 0.018(3) 0.000(2) -0.004(2) 0.003(2)
C5 0.021(3) 0.013(2) 0.031(3) -0.003(2) 0.001(2) -0.002(2)
C6 0.028(3) 0.056(4) 0.049(4) -0.028(3) 0.007(3) -0.008(3)
C7 0.021(3) 0.066(5) 0.065(5) -0.036(4) -0.002(3) 0.000(3)
C8 0.041(5) 0.084(6) 0.080(6) -0.011(5) -0.022(4) 0.022(4)
C9 0.017(3) 0.019(3) 0.025(3) 0.000(2) 0.003(2) 0.002(2)
C10 0.056(4) 0.020(3) 0.024(3) 0.006(2) -0.015(3) 0.000(3)
C11 0.061(5) 0.047(4) 0.032(4) 0.013(3) 0.011(3) 0.013(3)
C12 0.044(4) 0.034(3) 0.023(3) 0.006(2) 0.006(3) 0.006(3)
N1 0.021(2) 0.019(2) 0.021(2) -0.0064(17) -0.0025(18) 0.0027(17)
N2 0.025(3) 0.033(3) 0.047(3) -0.021(2) 0.004(2) -0.006(2)
N3 0.039(3) 0.019(2) 0.025(2) -0.0014(19) -0.009(2) -0.0014(19)
Nd1 0.01571(14) 0.01470(14) 0.01503(15) -0.00029(10) 0.00129(10) -0.00046(10)
Nd2 0.01966(15) 0.01421(14) 0.01999(16) -0.00275(10) -0.00227(11) 0.00095(10)
O1 0.0207(18) 0.0165(17) 0.025(2) -0.0022(14) -0.0073(15) -0.0004(14)
O2 0.028(2) 0.0191(19) 0.034(2) -0.0098(16) -0.0068(17) 0.0061(15)
O3 0.0200(18) 0.0171(17) 0.0226(19) 0.0030(14) 0.0009(14) 0.0041(14)
O4 0.035(2) 0.039(2) 0.023(2) 0.0072(17) 0.0090(17) 0.0134(18)
O5 0.0237(19) 0.0247(19) 0.028(2) -0.0070(16) 0.0029(16) -0.0049(15)
O6 0.030(2) 0.024(2) 0.029(2) -0.0099(16) 0.0053(17) -0.0061(16)
O7 0.045(3) 0.043(3) 0.052(3) -0.004(2) -0.013(2) 0.019(2)
O8 0.068(5) 0.205(9) 0.109(6) 0.007(6) -0.052(4) 0.008(5)
O9 0.035(2) 0.0215(19) 0.0145(18) 0.0035(14) -0.0036(15) -0.0020(16)
O10 0.030(2) 0.0199(19) 0.030(2) 0.0000(16) -0.0011(16) -0.0050(16)
O11 0.026(2) 0.0228(19) 0.022(2) 0.0006(15) 0.0030(15) 0.0017(15)
O12 0.146(6) 0.072(4) 0.044(3) 0.008(3) 0.037(4) 0.062(4)
O1W 0.330(15) 0.157(9) 0.083(6) -0.044(6) 0.085(8) -0.097(9)
O2W 0.078(4) 0.049(3) 0.054(3) 0.005(2) -0.021(3) 0.002(3)

loop_
_atom_type_symbol
_atom_type_description
_atom_type_scat_dispersion_real
_atom_type_scat_dispersion_imag
_atom_type_scat_source
C C 0.0033 0.0016 'International Tables Vol C Tables 4.2.6.8 and 6.1.1.4'
H H 0.0000 0.0000 'International Tables Vol C Tables 4.2.6.8 and 6.1.1.4'
N N 0.0061 0.0033 'International Tables Vol C Tables 4.2.6.8 and 6.1.1.4'
O O 0.0106 0.0060 'International Tables Vol C Tables 4.2.6.8 and 6.1.1.4'
Nd Nd -0.1943 3.0179 'International Tables Vol C Tables 4.2.6.8 and 6.1.1.4'

loop_
_geom_angle_atom_site_label_1
_geom_angle_atom_site_label_2
_geom_angle_atom_site_label_3
_geom_angle
_geom_angle_site_symmetry_1
_geom_angle_site_symmetry_3
O2 C1 O1 124.5(5) . .
O2 C1 C2 116.9(4) . .
O1 C1 C2 118.6(4) . .
N1 C2 C1 111.3(4) . .
N1 C2 H2A 109.4 . .
C1 C2 H2A 109.4 . .
N1 C2 H2B 109.4 . .
C1 C2 H2B 109.4 . .
H2A C2 H2B 108.0 . .
N1 C3 C4 111.9(4) . .
N1 C3 H3A 109.2 . .
C4 C3 H3A 109.2 . .
N1 C3 H3B 109.2 . .
C4 C3 H3B 109.2 . .
H3A C3 H3B 107.9 . .
O4 C4 O3 121.2(5) . .
O4 C4 C3 121.9(5) . .
O3 C4 C3 116.9(4) . .
O4 C4 Nd1 64.5(3) . 4_554
O3 C4 Nd1 58.1(2) . 4_554
C3 C4 Nd1 164.8(4) . 4_554
O6 C5 O5 125.8(4) . .
O6 C5 C6 115.6(5) . .
O5 C5 C6 118.5(5) . .
N2 C6 C5 115.4(5) . .
N2 C6 H6A 108.4 . .
C5 C6 H6A 108.4 . .
N2 C6 H6B 108.4 . .
C5 C6 H6B 108.4 . .
H6A C6 H6B 107.5 . .
N2 C7 C8 111.1(6) . .
N2 C7 H7A 109.4 . .
C8 C7 H7A 109.4 . .
N2 C7 H7B 109.4 . .
C8 C7 H7B 109.4 . .
H7A C7 H7B 108.0 . .
O7 C8 O8 125.1(10) . .
O7 C8 C7 117.7(7) . .
O8 C8 C7 116.7(9) . .
O10 C9 O9 123.5(5) . .
O10 C9 C10 120.0(5) . .
O9 C9 C10 116.5(4) . .
N3 C10 C9 111.7(4) . .
N3 C10 H10A 109.3 . .
C9 C10 H10A 109.3 . .
N3 C10 H10B 109.3 . .
C9 C10 H10B 109.3 . .
H10A C10 H10B 107.9 . .
N3 C11 C12 113.9(5) . .
N3 C11 H11A 108.8 . .
C12 C11 H11A 108.8 . .
N3 C11 H11B 108.8 . .
C12 C11 H11B 108.8 . .
H11A C11 H11B 107.7 . .
O12 C12 O11 122.9(5) . .
O12 C12 C11 119.5(5) . .
O11 C12 C11 117.7(5) . .
C3 N1 C2 113.3(4) . .
C3 N1 Nd1 110.1(3) . .
C2 N1 Nd1 111.9(3) . .
C3 N1 H2 107.0 . .
C2 N1 H2 107.0 . .
Nd1 N1 H2 107.0 . .
C7 N2 C6 113.1(5) . .
C7 N2 Nd2 107.2(4) . .
C6 N2 Nd2 112.5(3) . .
C7 N2 H1 107.9 . .
C6 N2 H1 107.9 . .
Nd2 N2 H1 107.9 . .
C11 N3 C10 114.0(5) . .
C11 N3 Nd2 114.0(3) . .
C10 N3 Nd2 109.6(3) . .
C11 N3 H3 106.2 . .
C10 N3 H3 106.2 . .
Nd2 N3 H3 106.2 . .
O3 Nd1 O10 79.99(12) . 4_554
O3 Nd1 O6 139.67(12) . 3_545
O10 Nd1 O6 133.26(12) 4_554 3_545
O3 Nd1 O9 140.14(12) . .
O10 Nd1 O9 78.25(12) 4_554 .
O6 Nd1 O9 77.38(12) 3_545 .
O3 Nd1 O3 109.72(13) . 3_545
O10 Nd1 O3 70.25(12) 4_554 3_545
O6 Nd1 O3 72.23(11) 3_545 3_545
O9 Nd1 O3 93.68(11) . 3_545
O3 Nd1 O1 105.82(11) . .
O10 Nd1 O1 130.24(11) 4_554 .
O6 Nd1 O1 72.01(12) 3_545 .
O9 Nd1 O1 66.08(11) . .
O3 Nd1 O1 141.94(11) 3_545 .
O3 Nd1 N1 64.24(12) . .
O10 Nd1 N1 144.15(12) 4_554 .
O6 Nd1 N1 80.69(12) 3_545 .
O9 Nd1 N1 128.42(12) . .
O3 Nd1 N1 122.74(12) 3_545 .
O1 Nd1 N1 62.86(12) . .
O3 Nd1 O4 78.01(12) . 3_545
O10 Nd1 O4 101.67(12) 4_554 3_545
O6 Nd1 O4 73.57(13) 3_545 3_545
O9 Nd1 O4 139.11(11) . 3_545
O3 Nd1 O4 50.30(11) 3_545 3_545
O1 Nd1 O4 128.05(11) . 3_545
N1 Nd1 O4 74.17(12) . 3_545
O3 Nd1 O5 75.88(11) . .
O10 Nd1 O5 71.95(12) 4_554 .
O6 Nd1 O5 129.66(12) 3_545 .
O9 Nd1 O5 65.78(11) . .
O3 Nd1 O5 139.91(11) 3_545 .
O1 Nd1 O5 62.43(11) . .
N1 Nd1 O5 95.95(12) . .
O4 Nd1 O5 153.83(11) 3_545 .
O3 Nd1 C4 96.21(12) . 3_545
O10 Nd1 C4 88.46(13) 4_554 3_545
O6 Nd1 C4 67.90(13) 3_545 3_545
O9 Nd1 C4 116.05(13) . 3_545
O3 Nd1 C4 25.82(12) 3_545 3_545
O1 Nd1 C4 137.67(13) . 3_545
N1 Nd1 C4 97.23(13) . 3_545
O4 Nd1 C4 24.85(12) 3_545 3_545
O5 Nd1 C4 159.77(13) . 3_545
O7 Nd2 O2 78.75(13) . 13_655
O7 Nd2 O11 130.78(14) . .
O2 Nd2 O11 72.76(12) 13_655 .
O7 Nd2 O9 85.81(14) . .
O2 Nd2 O9 139.34(12) 13_655 .
O11 Nd2 O9 90.47(11) . .
O7 Nd2 O5 83.57(13) . .
O2 Nd2 O5 144.40(12) 13_655 .
O11 Nd2 O5 139.44(12) . .
O9 Nd2 O5 68.55(11) . .
O7 Nd2 O11 134.99(14) . 13_655
O2 Nd2 O11 74.32(12) 13_655 13_655
O11 Nd2 O11 73.37(13) . 13_655
O9 Nd2 O11 136.81(11) . 13_655
O5 Nd2 O11 98.07(12) . 13_655
O7 Nd2 O1 143.13(13) . .
O2 Nd2 O1 138.12(11) 13_655 .
O11 Nd2 O1 74.99(11) . .
O9 Nd2 O1 65.79(11) . .
O5 Nd2 O1 64.86(11) . .
O11 Nd2 O1 71.35(11) 13_655 .
O7 Nd2 N2 62.12(17) . .
O2 Nd2 N2 78.17(13) 13_655 .
O11 Nd2 N2 143.15(13) . .
O9 Nd2 N2 126.36(13) . .
O5 Nd2 N2 66.25(12) . .
O11 Nd2 N2 77.37(14) 13_655 .
O1 Nd2 N2 115.96(14) . .
O7 Nd2 N3 69.40(15) . .
O2 Nd2 N3 76.27(13) 13_655 .
O11 Nd2 N3 65.38(13) . .
O9 Nd2 N3 63.09(12) . .
O5 Nd2 N3 125.37(12) . .
O11 Nd2 N3 134.68(12) 13_655 .
O1 Nd2 N3 113.02(13) . .
N2 Nd2 N3 128.44(15) . .
O7 Nd2 Nd2 148.04(11) . 13_655
O2 Nd2 Nd2 69.33(8) 13_655 13_655
O11 Nd2 Nd2 37.13(8) . 13_655
O9 Nd2 Nd2 117.67(8) . 13_655
O5 Nd2 Nd2 123.86(8) . 13_655
O11 Nd2 Nd2 36.24(8) 13_655 13_655
O1 Nd2 Nd2 68.82(7) . 13_655
N2 Nd2 Nd2 110.85(11) . 13_655
N3 Nd2 Nd2 100.72(10) . 13_655
C1 O1 Nd1 121.4(3) . .
C1 O1 Nd2 136.0(3) . .
Nd1 O1 Nd2 102.48(12) . .
C1 O2 Nd2 139.0(3) . 13_655
C4 O3 Nd1 124.1(3) . .
C4 O3 Nd1 96.1(3) . 4_554
Nd1 O3 Nd1 128.82(14) . 4_554
C4 O4 Nd1 90.7(3) . 4_554
C5 O5 Nd2 123.5(3) . .
C5 O5 Nd1 136.6(3) . .
Nd2 O5 Nd1 99.27(12) . .
C5 O6 Nd1 142.5(3) . 4_554
C8 O7 Nd2 118.6(5) . .
C9 O9 Nd1 128.7(3) . .
C9 O9 Nd2 124.8(3) . .
Nd1 O9 Nd2 105.60(12) . .
C9 O10 Nd1 155.9(3) . 3_545
C12 O11 Nd2 123.2(3) . .
C12 O11 Nd2 122.5(3) . 13_655
Nd2 O11 Nd2 106.63(13) . 13_655
H1WA O1W H1WB 107.7 . .
H2WA O2W H2WB 110.5 . .

loop_
_geom_bond_atom_site_label_1
_geom_bond_atom_site_label_2
_geom_bond_distance
_geom_bond_site_symmetry_2
C1 O2 1.253(6) .
C1 O1 1.262(6) .
C1 C2 1.511(7) .
C2 N1 1.485(6) .
C2 H2A 0.9700 .
C2 H2B 0.9700 .
C3 N1 1.461(7) .
C3 C4 1.516(7) .
C3 H3A 0.9700 .
C3 H3B 0.9700 .
C4 O4 1.231(6) .
C4 O3 1.283(6) .
C4 Nd1 2.928(5) 4_554
C5 O6 1.244(6) .
C5 O5 1.270(6) .
C5 C6 1.521(7) .
C6 N2 1.472(7) .
C6 H6A 0.9700 .
C6 H6B 0.9700 .
C7 N2 1.464(8) .
C7 C8 1.504(11) .
C7 H7A 0.9700 .
C7 H7B 0.9700 .
C8 O7 1.250(10) .
C8 O8 1.272(9) .
C9 O10 1.239(6) .
C9 O9 1.279(6) .
C9 C10 1.505(7) .
C10 N3 1.472(6) .
C10 H10A 0.9700 .
C10 H10B 0.9700 .
C11 N3 1.451(8) .
C11 C12 1.510(8) .
C11 H11A 0.9700 .
C11 H11B 0.9700 .
C12 O12 1.226(7) .
C12 O11 1.293(7) .
N1 Nd1 2.613(4) .
N1 H2 0.9100 .
N2 Nd2 2.646(5) .
N2 H1 0.9100 .
N3 Nd2 2.650(5) .
N3 H3 0.9100 .
Nd1 O3 2.394(3) .
Nd1 O10 2.405(3) 4_554
Nd1 O6 2.417(3) 3_545
Nd1 O9 2.469(3) .
Nd1 O3 2.500(3) 3_545
Nd1 O1 2.519(3) .
Nd1 O4 2.643(4) 3_545
Nd1 O5 2.675(3) .
Nd1 C4 2.928(5) 3_545
Nd2 O7 2.438(4) .
Nd2 O2 2.445(3) 13_655
Nd2 O11 2.469(3) .
Nd2 O9 2.476(3) .
Nd2 O5 2.493(3) .
Nd2 O11 2.521(3) 13_655
Nd2 O1 2.532(3) .
O2 Nd2 2.445(3) 13_655
O3 Nd1 2.500(3) 4_554
O4 Nd1 2.643(4) 4_554
O6 Nd1 2.417(3) 4_554
O10 Nd1 2.405(3) 3_545
O11 Nd2 2.521(3) 13_655
O1W H1WA 0.8199 .
O1W H1WB 0.8200 .
O2W H2WA 0.8212 .
O2W H2WB 0.8209 .
